data_7036254
loop_
_publ_author_name
'Champion, Martin J. D.'
'Levason, William'
'Pugh, David'
'Reid, Gillian'

_publ_section_title
;
 Neutral thioether and selenoether macrocyclic coordination to Group 1
 cations (Li-Cs) - synthesis, spectroscopic and structural properties.
;
_journal_issue 43
_journal_name_full 'Dalton transactions (Cambridge, England : 2003)'
_journal_page_first 18748
_journal_page_last 18759
_journal_paper_doi 10.1039/c5dt02583d
_journal_volume 44
_journal_year 2015
_chemical_formula_moiety 'C32 H12 B F24, C12 H24 Na O2 S4'
_chemical_formula_sum 'C44 H36 B F24 Na O2 S4'
_chemical_formula_weight 1214.77
_chemical_name_systematic
;
 ?
;
_space_group_crystal_system monoclinic
_space_group_IT_number 15
_space_group_name_Hall '-C 2yc'
_space_group_name_H-M_alt 'C 1 2/c 1'
_symmetry_space_group_name_Hall '-C 2yc'
_symmetry_space_group_name_H-M 'C 1 2/c 1'
_atom_sites_solution_hydrogens geom
_audit_creation_method SHELXL-2013
_audit_update_record
;
2015-07-30 deposited with the CCDC.
2015-08-24 downloaded from the CCDC.
;
_cell_angle_alpha 90
_cell_angle_beta 99.731(4)
_cell_angle_gamma 90
_cell_formula_units_Z 4
_cell_length_a 22.415(5)
_cell_length_b 8.9368(17)
_cell_length_c 25.072(5)
_cell_measurement_reflns_used 5676
_cell_measurement_temperature 100(2)
_cell_measurement_theta_max 27.5
_cell_measurement_theta_min 2.3
_cell_volume 4950.1(18)
_computing_cell_refinement
;
CrystalClear-SM Expert 2.1 b29 (Rigaku, 2013)
;
_computing_data_collection
;
CrystalClear-SM Expert 2.1 b29 (Rigaku, 2013)
;
_computing_data_reduction
;
CrystalClear-SM Expert 2.1 b29 (Rigaku, 2013)
;
_computing_molecular_graphics 'ORTEP-III (Farrugia, 1997)'
_computing_publication_material 'PLATON (Spek, 2003), WinGX (Farrugia, 1999) and enCIFer (Allen et al., 2004).'
_computing_structure_refinement 'SHELXL-2013 (Sheldrick, 2013)'
_computing_structure_solution 'Olex2 (Dolomanov et al., 2009)'
_diffrn_ambient_temperature 100(2)
_diffrn_detector 'CCD plate'
_diffrn_detector_area_resol_mean 28.5714
_diffrn_detector_type 'Rigaku HG Saturn724+ (2x2 bin mode)'
_diffrn_measured_fraction_theta_full 0.994
_diffrn_measured_fraction_theta_max 0.990
_diffrn_measurement_device 'four-circle \k diffractometer'
_diffrn_measurement_device_type 'Rigaku AFC12 (Left)'
_diffrn_measurement_method 'profile data from \w-scans'
_diffrn_measurement_specimen_support 'MiTeGen micromount'
_diffrn_radiation_collimation 'Confocal mirrors, HF Varimax '
_diffrn_radiation_type MoK\a
_diffrn_radiation_wavelength 0.71075
_diffrn_reflns_av_R_equivalents 0.0476
_diffrn_reflns_av_unetI/netI 0.0578
_diffrn_reflns_laue_measured_fraction_full 0.994
_diffrn_reflns_laue_measured_fraction_max 0.990
_diffrn_reflns_limit_h_max 28
_diffrn_reflns_limit_h_min -28
_diffrn_reflns_limit_k_max 11
_diffrn_reflns_limit_k_min -11
_diffrn_reflns_limit_l_max 32
_diffrn_reflns_limit_l_min -25
_diffrn_reflns_number 13830
_diffrn_reflns_point_group_measured_fraction_full 0.994
_diffrn_reflns_point_group_measured_fraction_max 0.990
_diffrn_reflns_theta_full 25.242
_diffrn_reflns_theta_max 27.476
_diffrn_reflns_theta_min 3.046
_diffrn_source 'Rotating Anode'
_diffrn_source_current 55.0
_diffrn_source_power 2.475
_diffrn_source_voltage 45.0
_exptl_absorpt_coefficient_mu 0.330
_exptl_absorpt_correction_T_max 1.000
_exptl_absorpt_correction_T_min 0.802
_exptl_absorpt_correction_type multi-scan
_exptl_absorpt_process_details 'CrystalClear-SM Expert 2.1 b29 (Rigaku, 2013)'
_exptl_crystal_colour colourless
_exptl_crystal_density_diffrn 1.630
_exptl_crystal_description block
_exptl_crystal_F_000 2448
_exptl_crystal_recrystallization_method 'Re-crystallisation from solvent: CH2Cl2/hexane'
_exptl_crystal_size_max 0.140
_exptl_crystal_size_mid 0.060
_exptl_crystal_size_min 0.030
_refine_diff_density_max 0.434
_refine_diff_density_min -0.495
_refine_diff_density_rms 0.061
_refine_ls_extinction_method none
_refine_ls_goodness_of_fit_ref 0.988
_refine_ls_hydrogen_treatment constr
_refine_ls_matrix_type full
_refine_ls_number_parameters 373
_refine_ls_number_reflns 5638
_refine_ls_number_restraints 414
_refine_ls_restrained_S_all 1.050
_refine_ls_R_factor_all 0.0557
_refine_ls_R_factor_gt 0.0385
_refine_ls_shift/su_max 0.000
_refine_ls_shift/su_mean 0.000
_refine_ls_structure_factor_coef Fsqd
_refine_ls_weighting_details 'w=1/[\s^2^(Fo^2^)+(0.0438P)^2^] where P=(Fo^2^+2Fc^2^)/3'
_refine_ls_weighting_scheme calc
_refine_ls_wR_factor_gt 0.0900
_refine_ls_wR_factor_ref 0.0959
_reflns_Friedel_coverage 0.000
_reflns_number_gt 4282
_reflns_number_total 5638
_reflns_threshold_expression 'I > 2\s(I)'
_cod_data_source_file c5dt02583d1.cif
_cod_data_source_block shelx
_cod_depositor_comments 'Adding full bibliography for 7036247--7036257.cif.'
_cod_original_cell_volume 4950.2(17)
_cod_database_code 7036254
_shelx_space_group_comment
;
The symmetry employed for this shelxl refinement is uniquely defined
by the following loop, which should always be used as a source of
symmetry information in preference to the above space-group names.
They are only intended as comments.
;
_shelx_estimated_absorpt_t_min 0.955
_shelx_estimated_absorpt_t_max 0.990
_shelxl_version_number 2013-4

loop_
_space_group_symop_operation_xyz
'x, y, z'
'-x, y, -z+1/2'
'x+1/2, y+1/2, z'
'-x+1/2, y+1/2, -z+1/2'
'-x, -y, -z'
'x, -y, z-1/2'
'-x+1/2, -y+1/2, -z'
'x+1/2, -y+1/2, z-1/2'

loop_
_atom_site_label
_atom_site_type_symbol
_atom_site_fract_x
_atom_site_fract_y
_atom_site_fract_z
_atom_site_U_iso_or_equiv
_atom_site_adp_type
_atom_site_occupancy
_atom_site_site_symmetry_order
_atom_site_calc_flag
_atom_site_refinement_flags_posn
_atom_site_refinement_flags_adp
_atom_site_refinement_flags_occupancy
_atom_site_disorder_assembly
_atom_site_disorder_group
C1 C 0.04363(7) 0.12278(19) 0.29306(7) 0.0141(3) Uani 1 1 d . U . . .
C2 C 0.10668(8) 0.13739(19) 0.30655(8) 0.0154(4) Uani 1 1 d . U . . .
H2 H 0.1265 0.2115 0.2887 0.018 Uiso 1 1 calc R U . . .
C3 C 0.14115(7) 0.04685(19) 0.34513(8) 0.0154(4) Uani 1 1 d . U . . .
C4 C 0.11461(8) -0.06216(19) 0.37278(8) 0.0161(4) Uani 1 1 d . U . . .
H4 H 0.1382 -0.1222 0.3997 0.019 Uiso 1 1 calc R U . . .
C5 C 0.05182(8) -0.08063(19) 0.35973(8) 0.0158(4) Uani 1 1 d . U . . .
C6 C 0.01791(8) 0.00840(19) 0.32026(8) 0.0154(4) Uani 1 1 d . U . . .
H6 H -0.0244 -0.0088 0.3113 0.018 Uiso 1 1 calc R U . . .
C7 C 0.20895(8) 0.0596(2) 0.35622(8) 0.0194(4) Uani 1 1 d . U . . .
C8 C 0.02284(8) -0.2020(2) 0.38725(8) 0.0203(4) Uani 1 1 d . U . . .
C9 C 0.04120(7) 0.33975(18) 0.21720(7) 0.0139(4) Uani 1 1 d . U . . .
C10 C 0.04666(7) 0.32069(19) 0.16272(7) 0.0145(4) Uani 1 1 d . U . . .
H10 H 0.0251 0.2413 0.1429 0.017 Uiso 1 1 calc R U . . .
C11 C 0.08252(7) 0.41365(19) 0.13638(7) 0.0142(4) Uani 1 1 d . U . . .
C12 C 0.11501(7) 0.53051(19) 0.16353(8) 0.0157(4) Uani 1 1 d . U . . .
H12 H 0.1397 0.5935 0.1459 0.019 Uiso 1 1 calc R U . . .
C13 C 0.11020(8) 0.5524(2) 0.21748(8) 0.0172(4) Uani 1 1 d . U . . .
C14 C 0.07396(8) 0.46042(19) 0.24354(8) 0.0160(4) Uani 1 1 d . U . . .
H14 H 0.0713 0.4799 0.2803 0.019 Uiso 1 1 calc R U . . .
C15 C 0.08218(8) 0.3942(2) 0.07743(8) 0.0180(4) Uani 1 1 d . U . . .
C16 C 0.14399(9) 0.6788(2) 0.24786(8) 0.0288(5) Uani 1 1 d D U . . .
C17 C 0.30340(8) 0.5166(2) 0.39035(8) 0.0207(4) Uani 1 1 d . U . . .
H17A H 0.3387 0.5635 0.3780 0.025 Uiso 1 1 calc R U . . .
H17B H 0.2745 0.4875 0.3576 0.025 Uiso 1 1 calc R U . . .
C18 C 0.38088(8) 0.4259(2) 0.48409(8) 0.0210(4) Uani 1 1 d . U . . .
H18A H 0.4130 0.4838 0.4707 0.025 Uiso 1 1 calc R U . . .
H18B H 0.3589 0.4942 0.5051 0.025 Uiso 1 1 calc R U . . .
C19 C 0.40890(8) 0.2991(2) 0.51988(8) 0.0211(4) Uani 1 1 d . U . . .
H19A H 0.4311 0.2312 0.4989 0.025 Uiso 1 1 calc R U . . .
H19B H 0.4380 0.3397 0.5506 0.025 Uiso 1 1 calc R U . . .
C20 C 0.38723(8) 0.0955(2) 0.57270(8) 0.0208(4) Uani 1 1 d . U . . .
H20A H 0.4182 0.1327 0.6027 0.025 Uiso 1 1 calc R U . . .
H20B H 0.4070 0.0250 0.5507 0.025 Uiso 1 1 calc R U . . .
C21 C 0.33738(8) 0.0162(2) 0.59530(8) 0.0206(4) Uani 1 1 d . U . . .
H21A H 0.3161 0.0886 0.6153 0.025 Uiso 1 1 calc R U . . .
H21B H 0.3552 -0.0625 0.6209 0.025 Uiso 1 1 calc R U . . .
C22 C 0.22706(8) -0.1349(2) 0.57894(8) 0.0219(4) Uani 1 1 d . U . . .
H22A H 0.1951 -0.1867 0.5535 0.026 Uiso 1 1 calc R U . . .
H22B H 0.2462 -0.2102 0.6054 0.026 Uiso 1 1 calc R U . . .
B1 B 0.0000 0.2317(3) 0.2500 0.0141(6) Uani 1 2 d S TU P . .
F1 F 0.23182(5) 0.04736(14) 0.40956(5) 0.0307(3) Uani 1 1 d . U . . .
F2 F 0.23576(5) -0.04884(12) 0.33166(5) 0.0309(3) Uani 1 1 d . U . . .
F3 F 0.22907(4) 0.18979(12) 0.33944(5) 0.0256(3) Uani 1 1 d . U . . .
F4 F -0.03629(5) -0.17824(14) 0.38683(6) 0.0356(3) Uani 1 1 d . U . . .
F5 F 0.02648(5) -0.33595(12) 0.36382(5) 0.0325(3) Uani 1 1 d . U . . .
F6 F 0.04888(6) -0.22052(16) 0.43927(5) 0.0429(4) Uani 1 1 d . U . . .
F7 F 0.07657(6) 0.24980(12) 0.06148(5) 0.0297(3) Uani 1 1 d . U . . .
F8 F 0.03581(5) 0.46603(14) 0.04699(5) 0.0306(3) Uani 1 1 d . U . . .
F9 F 0.13239(5) 0.44567(13) 0.06114(5) 0.0292(3) Uani 1 1 d . U . . .
F10A F 0.12172(19) 0.7282(4) 0.28871(15) 0.0521(17) Uani 0.580(8) 1 d D U P A 1
F11A F 0.1625(4) 0.7858(8) 0.2197(3) 0.0429(16) Uani 0.580(8) 1 d D U P A 1
F12A F 0.20141(16) 0.6222(3) 0.27416(19) 0.0548(13) Uani 0.580(8) 1 d D U P A 1
F10B F 0.09983(16) 0.7900(5) 0.2548(3) 0.0525(19) Uani 0.420(8) 1 d D U P A 2
F11B F 0.1745(6) 0.7565(12) 0.2174(5) 0.055(3) Uani 0.420(8) 1 d D U P A 2
F12B F 0.1704(3) 0.6560(5) 0.29580(15) 0.051(2) Uani 0.420(8) 1 d D U P A 2
O1 O 0.36186(5) 0.21838(14) 0.53976(6) 0.0199(3) Uani 1 1 d . U . . .
S1 S 0.32891(2) 0.34829(5) 0.42734(2) 0.01903(12) Uani 1 1 d . U . . .
S2 S 0.28373(2) -0.06776(5) 0.54113(2) 0.02042(12) Uani 1 1 d . U . . .
Na1 Na 0.2500 0.2500 0.5000 0.0247(3) Uani 1 2 d S U P . .

loop_
_atom_site_aniso_label
_atom_site_aniso_U_11
_atom_site_aniso_U_22
_atom_site_aniso_U_33
_atom_site_aniso_U_23
_atom_site_aniso_U_13
_atom_site_aniso_U_12
C1 0.0151(8) 0.0157(8) 0.0104(9) -0.0026(7) -0.0006(7) 0.0011(7)
C2 0.0156(8) 0.0147(8) 0.0151(10) -0.0009(7) 0.0009(7) -0.0017(7)
C3 0.0138(8) 0.0163(8) 0.0149(10) -0.0047(7) -0.0013(7) -0.0008(7)
C4 0.0171(8) 0.0155(8) 0.0136(10) -0.0001(7) -0.0028(7) 0.0019(7)
C5 0.0177(8) 0.0155(8) 0.0139(10) -0.0009(7) 0.0015(7) 0.0005(7)
C6 0.0133(8) 0.0172(8) 0.0146(10) -0.0020(7) -0.0005(7) 0.0007(7)
C7 0.0173(8) 0.0191(9) 0.0198(11) 0.0009(8) -0.0032(8) 0.0010(7)
C8 0.0189(8) 0.0226(9) 0.0185(11) 0.0045(8) 0.0007(8) 0.0009(7)
C9 0.0131(8) 0.0148(8) 0.0126(10) 0.0012(7) -0.0015(7) 0.0036(6)
C10 0.0127(8) 0.0148(8) 0.0141(10) -0.0007(7) -0.0031(7) 0.0012(6)
C11 0.0144(8) 0.0166(8) 0.0106(9) 0.0018(7) -0.0006(7) 0.0047(7)
C12 0.0140(8) 0.0173(8) 0.0152(10) 0.0024(7) 0.0010(7) 0.0006(7)
C13 0.0167(8) 0.0185(8) 0.0155(10) -0.0010(7) -0.0001(7) -0.0017(7)
C14 0.0174(8) 0.0192(8) 0.0109(10) -0.0002(7) 0.0010(7) 0.0002(7)
C15 0.0168(8) 0.0196(8) 0.0172(10) -0.0005(8) 0.0019(7) 0.0006(7)
C16 0.0399(12) 0.0300(11) 0.0186(12) -0.0065(9) 0.0110(10) -0.0164(9)
C17 0.0202(9) 0.0254(9) 0.0156(10) 0.0026(8) 0.0009(8) -0.0015(8)
C18 0.0215(9) 0.0224(9) 0.0176(11) -0.0020(8) -0.0014(8) -0.0031(7)
C19 0.0168(8) 0.0232(9) 0.0223(11) 0.0001(8) 0.0001(8) -0.0028(7)
C20 0.0181(8) 0.0217(9) 0.0214(11) 0.0016(8) 0.0000(8) 0.0044(7)
C21 0.0196(9) 0.0246(9) 0.0159(10) 0.0018(8) -0.0015(8) 0.0001(8)
C22 0.0222(9) 0.0192(9) 0.0236(12) 0.0034(8) 0.0018(8) -0.0017(7)
B1 0.0146(12) 0.0159(13) 0.0108(15) 0.000 -0.0009(11) 0.000
F1 0.0203(5) 0.0411(7) 0.0255(7) 0.0061(6) -0.0105(5) -0.0036(5)
F2 0.0179(5) 0.0272(6) 0.0470(9) -0.0078(6) 0.0042(5) 0.0033(5)
F3 0.0172(5) 0.0220(5) 0.0346(8) 0.0052(5) -0.0042(5) -0.0052(4)
F4 0.0235(6) 0.0349(7) 0.0526(9) 0.0175(6) 0.0186(6) 0.0057(5)
F5 0.0357(6) 0.0187(5) 0.0454(9) 0.0005(5) 0.0129(6) -0.0042(5)
F6 0.0518(8) 0.0525(8) 0.0198(7) 0.0159(6) -0.0072(6) -0.0234(7)
F7 0.0478(7) 0.0239(6) 0.0188(7) -0.0071(5) 0.0093(6) -0.0040(5)
F8 0.0292(6) 0.0454(7) 0.0147(6) 0.0053(6) -0.0035(5) 0.0108(5)
F9 0.0266(6) 0.0446(7) 0.0189(7) -0.0041(6) 0.0109(5) -0.0100(5)
F10A 0.073(3) 0.052(2) 0.041(3) -0.033(2) 0.036(3) -0.039(2)
F11A 0.084(4) 0.028(2) 0.015(2) -0.0015(19) 0.004(2) -0.027(2)
F12A 0.0474(19) 0.0488(16) 0.056(3) -0.0166(16) -0.0265(17) -0.0116(14)
F10B 0.051(2) 0.040(2) 0.064(4) -0.037(3) 0.003(2) 0.0002(17)
F11B 0.088(5) 0.041(5) 0.047(4) -0.028(3) 0.044(4) -0.051(5)
F12B 0.079(4) 0.040(2) 0.023(2) 0.0062(18) -0.018(2) -0.033(3)
O1 0.0159(6) 0.0204(6) 0.0223(8) 0.0039(6) 0.0003(5) 0.0018(5)
S1 0.0178(2) 0.0201(2) 0.0184(3) -0.00270(19) 0.00070(19) -0.00049(18)
S2 0.0192(2) 0.0224(2) 0.0190(3) -0.00166(19) 0.00110(19) 0.00099(18)
Na1 0.0175(5) 0.0280(6) 0.0279(7) 0.0080(5) 0.0020(5) 0.0007(4)

loop_
_atom_type_symbol
_atom_type_description
_atom_type_scat_dispersion_real
_atom_type_scat_dispersion_imag
_atom_type_scat_source
C C 0.0033 0.0016 'International Tables Vol C Tables 4.2.6.8 and 6.1.1.4'
H H 0.0000 0.0000 'International Tables Vol C Tables 4.2.6.8 and 6.1.1.4'
B B 0.0013 0.0007 'International Tables Vol C Tables 4.2.6.8 and 6.1.1.4'
F F 0.0171 0.0103 'International Tables Vol C Tables 4.2.6.8 and 6.1.1.4'
Na Na 0.0362 0.0249 'International Tables Vol C Tables 4.2.6.8 and 6.1.1.4'
O O 0.0106 0.0060 'International Tables Vol C Tables 4.2.6.8 and 6.1.1.4'
S S 0.1246 0.1234 'International Tables Vol C Tables 4.2.6.8 and 6.1.1.4'

loop_
_geom_angle_atom_site_label_1
_geom_angle_atom_site_label_2
_geom_angle_atom_site_label_3
_geom_angle
_geom_angle_site_symmetry_1
_geom_angle_site_symmetry_3
C2 C1 C6 115.47(16) . .
C2 C1 B1 124.44(15) . .
C6 C1 B1 120.07(14) . .
C3 C2 C1 122.15(16) . .
C3 C2 H2 118.9 . .
C1 C2 H2 118.9 . .
C4 C3 C2 121.44(16) . .
C4 C3 C7 117.81(16) . .
C2 C3 C7 120.68(16) . .
C3 C4 C5 117.73(17) . .
C3 C4 H4 121.1 . .
C5 C4 H4 121.1 . .
C6 C5 C4 120.37(16) . .
C6 C5 C8 121.09(16) . .
C4 C5 C8 118.48(16) . .
C5 C6 C1 122.78(16) . .
C5 C6 H6 118.6 . .
C1 C6 H6 118.6 . .
F3 C7 F2 106.37(15) . .
F3 C7 F1 106.77(15) . .
F2 C7 F1 105.71(14) . .
F3 C7 C3 113.01(15) . .
F2 C7 C3 112.18(15) . .
F1 C7 C3 112.29(15) . .
F4 C8 F5 105.74(15) . .
F4 C8 F6 107.05(16) . .
F5 C8 F6 105.43(15) . .
F4 C8 C5 112.84(15) . .
F5 C8 C5 112.51(15) . .
F6 C8 C5 112.70(16) . .
C10 C9 C14 115.23(15) . .
C10 C9 B1 124.27(15) . .
C14 C9 B1 120.50(15) . .
C11 C10 C9 122.69(16) . .
C11 C10 H10 118.7 . .
C9 C10 H10 118.7 . .
C12 C11 C10 120.87(17) . .
C12 C11 C15 119.38(15) . .
C10 C11 C15 119.59(16) . .
C11 C12 C13 117.64(16) . .
C11 C12 H12 121.2 . .
C13 C12 H12 121.2 . .
C12 C13 C14 121.42(17) . .
C12 C13 C16 119.11(15) . .
C14 C13 C16 119.47(17) . .
C13 C14 C9 122.15(17) . .
C13 C14 H14 118.9 . .
C9 C14 H14 118.9 . .
F9 C15 F8 105.75(15) . .
F9 C15 F7 106.16(14) . .
F8 C15 F7 105.29(15) . .
F9 C15 C11 113.51(15) . .
F8 C15 C11 112.47(14) . .
F7 C15 C11 112.98(15) . .
F10A C16 F11A 112.5(4) . .
F12B C16 F11B 115.7(7) . .
F12B C16 F10B 102.6(3) . .
F11B C16 F10B 98.2(6) . .
F10A C16 F12A 101.1(3) . .
F11A C16 F12A 99.5(5) . .
F12B C16 C13 118.6(2) . .
F10A C16 C13 115.62(17) . .
F11A C16 C13 117.4(4) . .
F11B C16 C13 112.0(6) . .
F10B C16 C13 106.6(2) . .
F12A C16 C13 107.80(18) . .
C22 C17 S1 116.39(14) 7_556 .
C22 C17 H17A 108.2 7_556 .
S1 C17 H17A 108.2 . .
C22 C17 H17B 108.2 7_556 .
S1 C17 H17B 108.2 . .
H17A C17 H17B 107.3 . .
C19 C18 S1 108.99(13) . .
C19 C18 H18A 109.9 . .
S1 C18 H18A 109.9 . .
C19 C18 H18B 109.9 . .
S1 C18 H18B 109.9 . .
H18A C18 H18B 108.3 . .
O1 C19 C18 109.07(14) . .
O1 C19 H19A 109.9 . .
C18 C19 H19A 109.9 . .
O1 C19 H19B 109.9 . .
C18 C19 H19B 109.9 . .
H19A C19 H19B 108.3 . .
O1 C20 C21 109.19(14) . .
O1 C20 H20A 109.8 . .
C21 C20 H20A 109.8 . .
O1 C20 H20B 109.8 . .
C21 C20 H20B 109.8 . .
H20A C20 H20B 108.3 . .
C20 C21 S2 110.56(14) . .
C20 C21 H21A 109.5 . .
S2 C21 H21A 109.5 . .
C20 C21 H21B 109.5 . .
S2 C21 H21B 109.5 . .
H21A C21 H21B 108.1 . .
C17 C22 S2 116.47(13) 7_556 .
C17 C22 H22A 108.2 7_556 .
S2 C22 H22A 108.2 . .
C17 C22 H22B 108.2 7_556 .
S2 C22 H22B 108.2 . .
H22A C22 H22B 107.3 . .
C1 B1 C1 107.54(19) . 2
C1 B1 C9 110.64(8) . .
C1 B1 C9 109.87(9) 2 .
C1 B1 C9 109.87(9) . 2
C1 B1 C9 110.64(8) 2 2
C9 B1 C9 108.30(19) . 2
C7 F1 Na1 135.05(10) . .
C20 O1 C19 110.02(13) . .
C20 O1 Na1 125.31(10) . .
C19 O1 Na1 122.66(11) . .
C17 S1 C18 100.92(9) . .
C17 S1 Na1 113.77(6) . .
C18 S1 Na1 90.12(6) . .
C22 S2 C21 100.36(9) . .
C22 S2 Na1 109.11(6) . .
C21 S2 Na1 87.90(6) . .
O1 Na1 O1 180.00(5) . 7_556
O1 Na1 F1 76.28(4) . 7_556
O1 Na1 F1 103.72(4) 7_556 7_556
O1 Na1 F1 103.72(4) . .
O1 Na1 F1 76.28(4) 7_556 .
F1 Na1 F1 180.0 7_556 .
O1 Na1 S1 112.75(3) . 7_556
O1 Na1 S1 67.25(3) 7_556 7_556
F1 Na1 S1 73.38(3) 7_556 7_556
F1 Na1 S1 106.62(3) . 7_556
O1 Na1 S1 67.26(3) . .
O1 Na1 S1 112.74(3) 7_556 .
F1 Na1 S1 106.62(3) 7_556 .
F1 Na1 S1 73.38(3) . .
S1 Na1 S1 180.0 7_556 .
O1 Na1 S2 66.22(3) . .
O1 Na1 S2 113.78(3) 7_556 .
F1 Na1 S2 108.87(3) 7_556 .
F1 Na1 S2 71.13(3) . .
S1 Na1 S2 69.427(14) 7_556 .
S1 Na1 S2 110.574(14) . .
O1 Na1 S2 113.78(3) . 7_556
O1 Na1 S2 66.22(3) 7_556 7_556
F1 Na1 S2 71.14(3) 7_556 7_556
F1 Na1 S2 108.86(3) . 7_556
S1 Na1 S2 110.572(14) 7_556 7_556
S1 Na1 S2 69.426(14) . 7_556
S2 Na1 S2 180.0 . 7_556

loop_
_geom_bond_atom_site_label_1
_geom_bond_atom_site_label_2
_geom_bond_distance
_geom_bond_site_symmetry_2
C1 C2 1.403(2) .
C1 C6 1.406(2) .
C1 B1 1.647(2) .
C2 C3 1.391(2) .
C2 H2 0.9500 .
C3 C4 1.387(2) .
C3 C7 1.502(2) .
C4 C5 1.400(2) .
C4 H4 0.9500 .
C5 C6 1.391(3) .
C5 C8 1.492(2) .
C6 H6 0.9500 .
C7 F3 1.341(2) .
C7 F2 1.343(2) .
C7 F1 1.353(2) .
C8 F4 1.341(2) .
C8 F5 1.342(2) .
C8 F6 1.346(2) .
C9 C10 1.402(3) .
C9 C14 1.405(2) .
C9 B1 1.649(2) .
C10 C11 1.397(2) .
C10 H10 0.9500 .
C11 C12 1.385(2) .
C11 C15 1.487(3) .
C12 C13 1.389(3) .
C12 H12 0.9500 .
C13 C14 1.393(2) .
C13 C16 1.495(3) .
C14 H14 0.9500 .
C15 F9 1.342(2) .
C15 F8 1.344(2) .
C15 F7 1.351(2) .
C16 F12B 1.263(3) .
C16 F10A 1.291(3) .
C16 F11A 1.298(4) .
C16 F11B 1.307(4) .
C16 F10B 1.434(3) .
C16 F12A 1.435(3) .
C17 C22 1.534(3) 7_556
C17 S1 1.809(2) .
C17 H17A 0.9900 .
C17 H17B 0.9900 .
C18 C19 1.514(3) .
C18 S1 1.817(2) .
C18 H18A 0.9900 .
C18 H18B 0.9900 .
C19 O1 1.435(2) .
C19 H19A 0.9900 .
C19 H19B 0.9900 .
C20 O1 1.433(2) .
C20 C21 1.512(2) .
C20 H20A 0.9900 .
C20 H20B 0.9900 .
C21 S2 1.817(2) .
C21 H21A 0.9900 .
C21 H21B 0.9900 .
C22 C17 1.534(3) 7_556
C22 S2 1.8108(19) .
C22 H22A 0.9900 .
C22 H22B 0.9900 .
B1 C1 1.647(2) 2
B1 C9 1.649(2) 2
F1 Na1 2.8766(13) .
O1 Na1 2.5526(13) .
S1 Na1 2.8823(6) .
S2 Na1 3.0718(7) .
Na1 O1 2.5526(13) 7_556
Na1 F1 2.8766(13) 7_556
Na1 S1 2.8823(6) 7_556
Na1 S2 3.0718(7) 7_556

loop_
_geom_torsion_atom_site_label_1
_geom_torsion_atom_site_label_2
_geom_torsion_atom_site_label_3
_geom_torsion_atom_site_label_4
_geom_torsion
_geom_torsion_site_symmetry_1
_geom_torsion_site_symmetry_4
C6 C1 C2 C3 -1.4(3) . .
B1 C1 C2 C3 176.87(15) . .
C1 C2 C3 C4 -0.7(3) . .
C1 C2 C3 C7 176.40(17) . .
C2 C3 C4 C5 1.4(3) . .
C7 C3 C4 C5 -175.76(16) . .
C3 C4 C5 C6 0.0(3) . .
C3 C4 C5 C8 177.23(16) . .
C4 C5 C6 C1 -2.2(3) . .
C8 C5 C6 C1 -179.34(17) . .
C2 C1 C6 C5 2.8(3) . .
B1 C1 C6 C5 -175.55(15) . .
C4 C3 C7 F3 -163.21(16) . .
C2 C3 C7 F3 19.6(2) . .
C4 C3 C7 F2 76.5(2) . .
C2 C3 C7 F2 -100.65(19) . .
C4 C3 C7 F1 -42.4(2) . .
C2 C3 C7 F1 140.47(16) . .
C6 C5 C8 F4 -24.7(3) . .
C4 C5 C8 F4 158.11(17) . .
C6 C5 C8 F5 94.9(2) . .
C4 C5 C8 F5 -82.3(2) . .
C6 C5 C8 F6 -146.06(17) . .
C4 C5 C8 F6 36.7(2) . .
C14 C9 C10 C11 0.6(2) . .
B1 C9 C10 C11 -179.33(14) . .
C9 C10 C11 C12 0.2(3) . .
C9 C10 C11 C15 -175.08(15) . .
C10 C11 C12 C13 -0.5(2) . .
C15 C11 C12 C13 174.81(16) . .
C11 C12 C13 C14 -0.1(3) . .
C11 C12 C13 C16 -179.18(16) . .
C12 C13 C14 C9 1.0(3) . .
C16 C13 C14 C9 -179.90(16) . .
C10 C9 C14 C13 -1.2(2) . .
B1 C9 C14 C13 178.71(15) . .
C12 C11 C15 F9 28.3(2) . .
C10 C11 C15 F9 -156.26(15) . .
C12 C11 C15 F8 -91.67(19) . .
C10 C11 C15 F8 83.7(2) . .
C12 C11 C15 F7 149.28(15) . .
C10 C11 C15 F7 -35.3(2) . .
C12 C13 C16 F12B -138.0(4) . .
C14 C13 C16 F12B 42.9(4) . .
C12 C13 C16 F10A 155.1(3) . .
C14 C13 C16 F10A -24.0(4) . .
C12 C13 C16 F11A 18.6(5) . .
C14 C13 C16 F11A -160.5(5) . .
C12 C13 C16 F11B 0.8(7) . .
C14 C13 C16 F11B -178.3(7) . .
C12 C13 C16 F10B 107.1(4) . .
C14 C13 C16 F10B -72.0(4) . .
C12 C13 C16 F12A -92.6(3) . .
C14 C13 C16 F12A 88.3(3) . .
S1 C18 C19 O1 -60.67(18) . .
O1 C20 C21 S2 64.72(17) . .
C2 C1 B1 C1 129.97(19) . 2
C6 C1 B1 C1 -51.86(13) . 2
C2 C1 B1 C9 10.0(2) . .
C6 C1 B1 C9 -171.86(16) . .
C2 C1 B1 C9 -109.55(17) . 2
C6 C1 B1 C9 68.6(2) . 2
C10 C9 B1 C1 107.17(17) . .
C14 C9 B1 C1 -72.8(2) . .
C10 C9 B1 C1 -11.4(2) . 2
C14 C9 B1 C1 168.63(15) . 2
C10 C9 B1 C9 -132.36(18) . 2
C14 C9 B1 C9 47.68(12) . 2
F3 C7 F1 Na1 40.60(19) . .
F2 C7 F1 Na1 153.59(10) . .
C3 C7 F1 Na1 -83.79(17) . .
C21 C20 O1 C19 177.43(16) . .
C21 C20 O1 Na1 -18.4(2) . .
C18 C19 O1 C20 178.57(15) . .
C18 C19 O1 Na1 13.9(2) . .
C22 C17 S1 C18 -58.52(15) 7_556 .
C22 C17 S1 Na1 36.49(15) 7_556 .
C19 C18 S1 C17 -178.51(13) . .
C19 C18 S1 Na1 67.23(12) . .
C17 C22 S2 C21 59.62(16) 7_556 .
C17 C22 S2 Na1 -31.74(16) 7_556 .
C20 C21 S2 C22 -174.37(13) . .
C20 C21 S2 Na1 -65.33(12) . .
